data_2004447
loop_
_publ_author_name
'Ianelli, S.'
'Nardelli, M.'
'Belletti, D.'
'Jamart-Gr\'egoire, B.'
'Mercier-Girardot, S.'
'Caub\`ere, P.'

_publ_section_title
;
 Structural Aspects of the Nucleophilic Attack of Ketone Enolate on
 Dehydrodihydropyran
;
_journal_issue 1
_journal_name_full 'Acta Crystallographica Section C'
_journal_page_first 237
_journal_page_last 244
_journal_paper_doi 10.1107/S0108270195010134
_journal_volume 52
_journal_year 1996
_chemical_formula_analytical 'C12 H20 O4'
_chemical_formula_sum 'C12 H20 O4'
_chemical_formula_weight 228.29
_chemical_name_systematic
;
(1RS,2RS,6SR,7SR,8RS)8-methyl-3-oxatricyclo[6.4.0.0^2,7^]dodeca-1,6,7-triol
;
_space_group_IT_number 61
_symmetry_cell_setting orthorhombic
_symmetry_space_group_name_Hall '-P 2bc 2ac'
_symmetry_space_group_name_H-M 'P c a b'
_cell_angle_alpha 90.
_cell_angle_beta 90.
_cell_angle_gamma 90.
_cell_formula_units_Z 8
_cell_length_a 18.992(7)
_cell_length_b 10.595(3)
_cell_length_c 11.875(5)
_cell_measurement_reflns_used 30
_cell_measurement_temperature 293(2)
_cell_measurement_theta_max 40
_cell_measurement_theta_min 24
_cell_volume 2389.5(15)
_computing_cell_refinement 'LQPARM (Nardelli & Mangia, 1984)'
_computing_data_collection 'local programs'
_computing_data_reduction 'local programs'
_computing_molecular_graphics 'ORTEP (Johnson, 1965)'
_computing_publication_material
;
 PARST (Nardelli, 1983a); PARSTCIF (Nardelli, 1991)
;
_computing_structure_refinement 'SHELXL93 (Sheldrick, 1993)'
_computing_structure_solution 'SIR92 (Altomare et al. 1994)'
_diffrn_ambient_temperature 293(2)
_diffrn_measurement_device 'Siemens AED diffractometer'
_diffrn_measurement_method '\q/2\q scan'
_diffrn_radiation_monochromator Ni-filter
_diffrn_radiation_source 'fine-focus sealed tube'
_diffrn_radiation_type 'Cu K\a'
_diffrn_radiation_wavelength 1.54178
_diffrn_reflns_av_R_equivalents 0.0462
_diffrn_reflns_av_sigmaI/netI 0.0444
_diffrn_reflns_limit_h_max 23
_diffrn_reflns_limit_h_min -23
_diffrn_reflns_limit_k_max 12
_diffrn_reflns_limit_k_min -1
_diffrn_reflns_limit_l_max 14
_diffrn_reflns_limit_l_min 0
_diffrn_reflns_number 4462
_diffrn_reflns_reduction_process
;
;
_diffrn_reflns_theta_max 70.20
_diffrn_reflns_theta_min 4.66
_diffrn_standards_decay_% 'within statistical fluctuation'
_diffrn_standards_interval_count 50
_diffrn_standards_number 1
_exptl_absorpt_coefficient_mu 0.773
_exptl_absorpt_correction_type 'not applied'
_exptl_crystal_colour colourless
_exptl_crystal_density_diffrn 1.269
_exptl_crystal_density_method 'not measured'
_exptl_crystal_description 'thin tablets'
_exptl_crystal_F_000 992
_exptl_crystal_size_max 0.41
_exptl_crystal_size_mid 0.33
_exptl_crystal_size_min 0.16
_refine_diff_density_max 0.241
_refine_diff_density_min -0.211
_refine_ls_extinction_coef 0.001000
_refine_ls_extinction_method 'SHELXL93 (Sheldrick, 1993)'
_refine_ls_goodness_of_fit_all 1.244
_refine_ls_goodness_of_fit_obs 1.265
_refine_ls_hydrogen_treatment refall
_refine_ls_matrix_type full
_refine_ls_number_parameters 226
_refine_ls_number_reflns 2277
_refine_ls_number_restraints 0
_refine_ls_restrained_S_all 1.244
_refine_ls_restrained_S_obs 1.265
_refine_ls_R_factor_all 0.1213
_refine_ls_R_factor_obs 0.1071
_refine_ls_shift/esd_max 0.000
_refine_ls_shift/esd_mean 0.000
_refine_ls_structure_factor_coef Fsqd
_refine_ls_weighting_scheme
;w=1/[\s^2^(F~o~^2^)+(0.0598P)^2^+3.1057P]
 where  P=(F~o~^2^+2F~c~^2^)/3
;
_refine_ls_wR_factor_all 0.2212
_refine_ls_wR_factor_obs 0.2100
_reflns_number_observed 2001
_reflns_number_total 2277
_reflns_observed_criterion I>2\s(I)
_cod_data_source_file sz1044.cif
_cod_data_source_block 10
_cod_original_cell_volume 2389(2)
_cod_original_sg_symbol_H-M 'P c a b (No. 61)'
_cod_database_code 2004447

loop_
_symmetry_equiv_pos_as_xyz
'x, y, z'
'-x, -y+1/2, z+1/2'
'x+1/2, -y, -z+1/2'
'-x+1/2, y+1/2, -z'
'-x, -y, -z'
'x, y-1/2, -z-1/2'
'-x-1/2, y, z-1/2'
'x-1/2, -y-1/2, z'

loop_
_atom_site_aniso_label
_atom_site_aniso_U_11
_atom_site_aniso_U_22
_atom_site_aniso_U_33
_atom_site_aniso_U_12
_atom_site_aniso_U_13
_atom_site_aniso_U_23
O1 0.0692(19) 0.0296(13) 0.0540(19) -0.0059(14) -0.0003(16) -0.0032(13)
O2 0.0595(18) 0.0549(18) 0.0500(17) 0.0004(15) -0.0014(14) -0.0110(15)
O3 0.0598(18) 0.0307(14) 0.0527(17) -0.0089(13) -0.0114(15) 0.0066(13)
O4 0.098(3) 0.0380(16) 0.066(2) -0.0012(16) -0.031(2) 0.0143(18)
C1 0.045(2) 0.0240(16) 0.053(2) -0.0013(16) -0.0004(19) 0.0033(15)
C2 0.055(3) 0.041(2) 0.053(3) -0.006(2) -0.008(2) 0.0139(19)
C3 0.048(3) 0.081(4) 0.076(4) -0.011(3) -0.001(3) 0.012(3)
C4 0.054(3) 0.086(4) 0.066(3) -0.000(3) -0.000(3) -0.009(3)
C5 0.046(2) 0.0287(19) 0.053(2) 0.0002(17) -0.0032(19) 0.0005(16)
C6 0.048(2) 0.0274(17) 0.062(3) -0.0043(18) -0.0082(19) 0.0013(17)
C7 0.051(2) 0.0340(19) 0.057(3) -0.003(2) 0.007(2) -0.0041(18)
C8 0.055(3) 0.064(3) 0.096(5) -0.025(3) 0.013(3) 0.002(3)
C9 0.049(3) 0.080(4) 0.123(6) -0.022(4) 0.008(3) 0.007(3)
C10 0.057(3) 0.058(3) 0.165(8) -0.018(4) -0.038(4) 0.010(3)
C11 0.056(3) 0.045(3) 0.106(5) -0.001(3) -0.027(3) -0.006(2)
C12 0.085(4) 0.045(3) 0.082(4) 0.010(3) 0.004(3) -0.012(3)

loop_
_atom_site_label
_atom_site_fract_x
_atom_site_fract_y
_atom_site_fract_z
_atom_site_U_iso_or_equiv
_atom_site_thermal_displace_type
_atom_site_calc_attached_atom
_atom_site_type_symbol
O1 .8452(2) .3368(3) .2736(3) .0510(10) aniso . O
O2 .7566(2) .1306(3) .2805(3) .0548(10) aniso . O
O3 .7777(2) .1020(2) .0008(3) .0477(9) aniso . O
O4 .7127(2) .3367(3) -.0062(3) .0675(12) aniso . O
C1 .7935(2) .1927(3) .0859(4) .0405(12) aniso . C
C2 .7316(2) .2823(4) .1002(4) .0498(14) aniso . C
C3 .6690(3) .2078(6) .1485(5) .0682(19) aniso . C
C4 .6910(3) .1015(6) .2268(5) .0686(19) aniso . C
C5 .8110(2) .1319(4) .1988(4) .0425(14) aniso . C
C6 .8709(2) .2279(3) .2166(4) .0456(14) aniso . C
C7 .8695(2) .2512(4) .0865(4) .0471(13) aniso . C
C8 .9225(3) .1642(6) .0254(6) .072(2) aniso . C
C9 .9926(3) .1591(7) .0821(7) .084(3) aniso . C
C10 .9848(3) .1018(6) .1970(8) .093(3) aniso . C
C11 .9396(3) .1854(5) .2726(6) .0689(19) aniso . C
C12 .8796(4) .3867(5) .0478(6) .071(2) aniso . C
H1O .830(3) .311(5) .338(5) .078(19) iso O1 H
H3O .752(3) .128(5) -.049(5) .08(2) iso O3 H
H4O .725(5) .412(8) -.011(7) .17(4) iso O4 H
H2 .748(2) .348(4) .153(3) .037(10) iso C2 H
H31 .642(3) .265(6) .186(5) .087(19) iso C3 H
H32 .646(4) .167(7) .085(7) .13(3) iso C3 H
H41 .652(4) .079(8) .306(6) .15(3) iso C4 H
H42 .702(3) .016(6) .174(5) .11(2) iso C4 H
H5 .826(2) .051(4) .184(4) .052(12) iso C5 H
H81 .903(2) .078(5) .021(4) .052(12) iso C8 H
H82 .923(4) .198(7) -.047(6) .11(3) iso C8 H
H91 1.015(3) .259(7) .097(5) .12(2) iso C9 H
H92 1.029(3) .105(4) .036(4) .064(14) iso C9 H
H101 1.031(3) .094(6) .233(5) .098(19) iso C10 H
H102 .963(3) .032(7) .180(6) .11(3) iso C10 H
H111 .930(2) .128(4) .353(4) .046(11) iso C11 H
H112 .965(2) .259(5) .293(4) .065(14) iso C11 H
H121 .847(3) .456(6) .086(5) .11(2) iso C12 H
H122 .934(3) .408(5) .058(5) .090(18) iso C12 H
H123 .860(3) .394(6) -.042(6) .12(2) iso C12 H

loop_
_atom_type_symbol
_atom_type_description
_atom_type_scat_dispersion_real
_atom_type_scat_dispersion_imag
_atom_type_scat_source
O Oxygen 0.0492 0.0322 'IntTabC, Tables 4.2.6.8, 6.1.1.4'
C Carbon 0.0181 0.0091 'IntTabC, Tables 4.2.6.8, 6.1.1.4'
H Hydrogen 0.0000 0.0000 'IntTabC, Tables 4.2.6.8, 6.1.1.4'

loop_
_geom_angle_atom_site_label_1
_geom_angle_atom_site_label_2
_geom_angle_atom_site_label_3
_geom_angle
_geom_angle_publ_flag
C5 O2 C4 109.4(3) no
O3 C1 C2 109.7(3) no
O3 C1 C5 112.6(3) no
C2 C1 C5 109.6(3) no
O3 C1 C7 117.5(3) no
C2 C1 C7 117.6(3) no
C5 C1 C7 87.8(3) no
O4 C2 C1 110.3(4) no
O4 C2 C3 109.9(4) no
C1 C2 C3 108.6(4) no
C4 C3 C2 113.3(4) no
O2 C4 C3 110.7(4) no
O2 C5 C1 116.5(3) no
O2 C5 C6 116.8(3) no
C1 C5 C6 90.2(3) no
O1 C6 C5 110.3(3) no
O1 C6 C7 109.6(3) no
O1 C6 C11 108.9(4) no
C5 C6 C7 87.4(3) no
C11 C6 C5 119.6(3) no
C11 C6 C7 119.3(4) no
C6 C7 C1 87.6(3) no
C8 C7 C1 111.2(4) no
C8 C7 C6 111.0(4) no
C12 C7 C1 119.2(4) no
C12 C7 C6 116.4(4) no
C12 C7 C8 109.8(5) no
C9 C8 C7 113.0(5) no
C8 C9 C10 109.6(5) no
C9 C10 C11 110.9(5) no
C10 C11 C6 113.2(5) no

loop_
_geom_bond_atom_site_label_1
_geom_bond_atom_site_label_2
_geom_bond_distance
_geom_bond_publ_flag
O1 C6 1.424(5) no
O2 C4 1.432(6) no
O2 C5 1.418(5) no
O3 C1 1.427(5) no
O4 C2 1.434(5) no
C1 C2 1.519(5) no
C1 C5 1.524(6) no
C1 C7 1.571(5) no
C2 C3 1.539(7) no
C3 C4 1.519(8) no
C5 C6 1.541(5) no
C6 C7 1.565(6) no
C6 C11 1.531(6) no
C7 C8 1.546(6) no
C7 C12 1.520(6) no
C8 C9 1.494(8) no
C9 C10 1.501(10) no
C10 C11 1.525(9) no

loop_
_geom_contact_atom_site_label_1
_geom_contact_atom_site_label_2
_geom_contact_distance
O1 O2 2.759(4)
O1 C1 2.875(5)
O1 C12 2.810(7)
O2 C1 2.502(5)
O2 C2 2.718(5)
O2 C6 2.521(5)
O3 O4 2.778(4)
O3 C3 2.932(7)
O3 C7 2.564(5)
O3 C8 2.842(6)
C1 C4 2.741(7)
C1 C8 2.571(7)
C1 C12 2.666(7)
C2 C4 2.553(8)
C2 C7 2.644(6)
C3 C5 2.878(7)
C5 C8 2.972(8)
C5 C11 2.655(7)
C6 C8 2.563(8)
C6 C9 2.903(8)
C6 C10 2.552(8)
C6 C12 2.622(7)
C7 C9 2.535(7)
C7 C11 2.672(8)
C8 C11 2.962(10)
C8 C12 2.508(8)

loop_
_geom_torsion_atom_site_label_1
_geom_torsion_atom_site_label_2
_geom_torsion_atom_site_label_3
_geom_torsion_atom_site_label_4
_geom_torsion
_geom_torsion_publ_flag
C5 O2 C4 C3 -67.2(5) ?
C4 O2 C5 C1 40.8(5) no
C4 O2 C5 C6 145.6(4) no
O3 C1 C2 O4 -53.7(4) no
O3 C1 C2 C3 66.8(4) ?
C5 C1 C2 O4 -177.8(3) ?
C5 C1 C2 C3 -57.3(5) ?
C7 C1 C2 O4 84.1(4) ?
C7 C1 C2 C3 -155.4(4) ?
O3 C1 C5 O2 -100.8(4) no
O3 C1 C5 C6 138.9(3) ?
C2 C1 C5 O2 21.7(5) ?
C2 C1 C5 C6 -98.6(3) ?
C7 C1 C5 O2 140.3(3) ?
C7 C1 C5 C6 20.0(3) ?
O3 C1 C7 C6 -134.1(3) ?
O3 C1 C7 C8 -22.5(5) no
O3 C1 C7 C12 106.8(5) ?
C2 C1 C7 C6 91.4(4) ?
C2 C1 C7 C8 -157.0(4) ?
C2 C1 C7 C12 -27.8(6) no
C5 C1 C7 C6 -19.7(3) ?
C5 C1 C7 C8 92.0(4) ?
C5 C1 C7 C12 -138.8(4) ?
O4 C2 C3 C4 153.3(4) no
C1 C2 C3 C4 32.5(6) ?
C2 C3 C4 O2 28.5(6) ?
O2 C5 C6 O1 -30.1(5) no
O2 C5 C6 C7 -140.1(3) ?
O2 C5 C6 C11 97.3(5) no
C1 C5 C6 O1 89.9(3) no
C1 C5 C6 C7 -20.1(3) ?
C1 C5 C6 C11 -142.6(4) ?
O1 C6 C7 C1 -91.2(3) no
O1 C6 C7 C8 157.0(4) ?
O1 C6 C7 C12 30.4(5) no
C5 C6 C7 C1 19.4(3) ?
C5 C6 C7 C8 -92.3(4) no
C5 C6 C7 C12 141.1(4) ?
C11 C6 C7 C1 142.2(4) ?
C11 C6 C7 C8 30.5(6) ?
C11 C6 C7 C12 -96.1(5) ?
O1 C6 C11 C10 -159.7(4) ?
C5 C6 C11 C10 72.2(6) ?
C7 C6 C11 C10 -32.8(6) ?
C6 C7 C8 C9 -45.1(6) ?
C1 C7 C8 C9 -140.9(5) ?
C12 C7 C8 C9 85.0(6) ?
C7 C8 C9 C10 63.9(7) ?
C8 C9 C10 C11 -64.6(7) ?
C9 C10 C11 C6 48.4(7) ?
